data_8102237
loop_
_publ_author_name
'Leonore Wiehl'
'J\"urgen Schreuer'
'Eiken Hauss\"uhl'

_publ_section_title
;
 Crystal structure of triaqua-1,10-phenanthroline-nickel(II) maleate
 dihydrate, Ni(H2O)3(C12H8N2)(C4H2O4) &#x00B7; 2H2O
;
_journal_issue 1
_journal_name_full 'Zeitschrift f\"ur Kristallographie - New Crystal Structures'
_journal_page_first 82
_journal_volume 223
_journal_year 2008
_chemical_formula_structural 'Ni(H2O)3(C12H8N2)(C4H2O4) &#x00B7; 2 H~2~O'
_chemical_formula_sum 'C16 H20 N2 Ni O9'
_chemical_formula_weight 443.05
_chemical_name_systematic
; 
triaqua-1,10-phenanthroline-nickel(II) maleate dihydrate 
;
_space_group_IT_number 2
_symmetry_cell_setting triclinic
_symmetry_space_group_name_Hall '-P 1'
_symmetry_space_group_name_H-M 'P -1'
_atom_sites_solution_hydrogens geom
_atom_sites_solution_primary direct
_atom_sites_solution_secondary difmap
_audit_creation_method SHELXL-97
_cell_angle_alpha 99.734(8)
_cell_angle_beta 100.846(9)
_cell_angle_gamma 113.309(10)
_cell_formula_units_Z 2
_cell_length_a 8.9383(10)
_cell_length_b 9.3363(9)
_cell_length_c 13.2143(14)
_cell_measurement_reflns_used 13015
_cell_measurement_temperature 293(2)
_cell_measurement_theta_max 29.00
_cell_measurement_theta_min 4.07
_cell_volume 957.7(2)
_computing_cell_refinement
;
CrysAlis RED, Oxford Diffraction Ltd.,
Version 1.171.31.5 (release 28-08-2006 CrysAlis171 .NET)
(compiled Aug 28 2006,13:05:05)
;
_computing_data_collection
;
CrysAlis CCD, Oxford Diffraction Ltd.,
Version 1.171.31.5 (release 28-08-2006 CrysAlis171 .NET)
(compiled Aug 28 2006,13:05:05)
;
_computing_data_reduction
;
CrysAlis RED, Oxford Diffraction Ltd.,
Version 1.171.31.5 (release 28-08-2006 CrysAlis171 .NET)
(compiled Aug 28 2006,13:05:05)
;
_computing_molecular_graphics
;   Ortep-3 for Windows (Farrugia) 
    Accelrys MS Modeling 4.0  
;
_computing_structure_refinement 'SHELXL-97 (Sheldrick, 1997)'
_computing_structure_solution 'SHELXS-97 (Sheldrick, 1990)'
_diffrn_ambient_temperature 293(2)
_diffrn_detector_area_resol_mean 15.9682
_diffrn_measured_fraction_theta_full 0.916
_diffrn_measured_fraction_theta_max 0.916
_diffrn_measurement_device_type 'Oxford Diffraction Xcalibur3 & Sapphire3 CCD'
_diffrn_measurement_method phi/omega
_diffrn_radiation_monochromator graphite
_diffrn_radiation_source 'fine-focus sealed tube'
_diffrn_radiation_type MoK\a
_diffrn_radiation_wavelength 0.71073
_diffrn_reflns_av_R_equivalents 0.0183
_diffrn_reflns_av_sigmaI/netI 0.0151
_diffrn_reflns_limit_h_max 12
_diffrn_reflns_limit_h_min -12
_diffrn_reflns_limit_k_max 12
_diffrn_reflns_limit_k_min -12
_diffrn_reflns_limit_l_max 18
_diffrn_reflns_limit_l_min -18
_diffrn_reflns_number 17523
_diffrn_reflns_theta_full 29.00
_diffrn_reflns_theta_max 29.00
_diffrn_reflns_theta_min 4.07
_exptl_absorpt_coefficient_mu 1.065
_exptl_absorpt_correction_T_max 1.00000
_exptl_absorpt_correction_T_min 0.83445
_exptl_absorpt_correction_type multi-scan
_exptl_absorpt_process_details
;
CrysAlis RED, Oxford Diffraction Ltd., Version 1.171.31.5 (release 28-08-2006 
CrysAlis171 .NET) (compiled Aug 28 2006,13:05:05)
Empirical absorption correction using spherical harmonics, implemented in 
SCALE3 ABSPACK scaling algorithm.
;
_exptl_crystal_colour 'light blue'
_exptl_crystal_density_diffrn 1.536
_exptl_crystal_density_method 'not measured'
_exptl_crystal_description block
_exptl_crystal_F_000 460
_exptl_crystal_size_max 0.35
_exptl_crystal_size_mid 0.25
_exptl_crystal_size_min 0.14
_refine_diff_density_max 0.464
_refine_diff_density_min -0.316
_refine_diff_density_rms 0.050
_refine_ls_extinction_method none
_refine_ls_goodness_of_fit_ref 1.036
_refine_ls_hydrogen_treatment mixed
_refine_ls_matrix_type full
_refine_ls_number_parameters 331
_refine_ls_number_reflns 4673
_refine_ls_number_restraints 0
_refine_ls_restrained_S_all 1.036
_refine_ls_R_factor_all 0.0320
_refine_ls_R_factor_gt 0.0254
_refine_ls_shift/su_max 0.001
_refine_ls_shift/su_mean 0.000
_refine_ls_structure_factor_coef Fsqd
_refine_ls_weighting_details 'w=1/[\s^2^(Fo^2^)+(0.0366P)^2^+0.3175P] where P=(Fo^2^+2Fc^2^)/3'
_refine_ls_weighting_scheme calc
_refine_ls_wR_factor_gt 0.0658
_refine_ls_wR_factor_ref 0.0701
_reflns_number_gt 4014
_reflns_number_total 4673
_reflns_threshold_expression >2sigma(I)
_cod_data_source_file 1267-2182.cff
_cod_data_source_block nimalephen
_cod_depositor_comments
;
The following automatic conversions were performed:

'_refine_ls_weighting_scheme' value 'calc
w=1/[\s^2^(Fo^2^)+(0.0366P)^2^+0.3175P] where P=(Fo^2^+2Fc^2^)/3' was
changed to 'calc'. New tag '_refine_ls_weighting_details' was
created. The value of the new tag was set to
'w=1/[\s^2^(Fo^2^)+(0.0366P)^2^+0.3175P] where P=(Fo^2^+2Fc^2^)/3'.

Automatic conversion script
Id: cif_fix_values 3143 2015-03-26 13:38:13Z robertas 
;
_cod_original_cell_volume 957.71(17)
_cod_database_code 8102237

loop_
_symmetry_equiv_pos_as_xyz
'x, y, z'
'-x, -y, -z'

loop_
_atom_site_label
_atom_site_type_symbol
_atom_site_fract_x
_atom_site_fract_y
_atom_site_fract_z
_atom_site_U_iso_or_equiv
_atom_site_adp_type
_atom_site_occupancy
_atom_site_symmetry_multiplicity
_atom_site_Wyckoff_symbol
_atom_site_calc_flag
_atom_site_refinement_flags
_atom_site_disorder_assembly
_atom_site_disorder_group
Ni1 Ni 0.47097(2) 0.29630(2) 0.273819(13) 0.02563(6) Uani 1 2 i d . . .
O1W O 0.62645(17) 0.18743(16) 0.30781(9) 0.0345(2) Uani 1 2 i d . . .
O2W O 0.43875(18) 0.30532(14) 0.42530(9) 0.0345(2) Uani 1 2 i d . . .
O3W O 0.68837(15) 0.51646(14) 0.32132(10) 0.0346(2) Uani 1 2 i d . . .
O4W O 0.5871(2) -0.02176(18) 0.42866(14) 0.0568(4) Uani 1 2 i d . . .
O5W O 0.9337(2) 0.1092(2) 0.52074(15) 0.0669(4) Uani 1 2 i d . . .
H11W H 0.723(3) 0.244(3) 0.3265(17) 0.042(6) Uiso 1 2 i d . . .
H21W H 0.600(3) 0.116(3) 0.346(2) 0.072(8) Uiso 1 2 i d . . .
H12W H 0.371(3) 0.345(3) 0.4389(17) 0.050(6) Uiso 1 2 i d . . .
H22W H 0.531(4) 0.358(3) 0.468(2) 0.080(9) Uiso 1 2 i d . . .
H13W H 0.641(3) 0.578(3) 0.3158(19) 0.058(7) Uiso 1 2 i d . . .
H23W H 0.737(3) 0.540(3) 0.388(2) 0.071(8) Uiso 1 2 i d . . .
H14W H 0.559(3) -0.103(3) 0.397(2) 0.063(8) Uiso 1 2 i d . . .
H24W H 0.5000 0.0000 0.5000 0.23(3) Uiso 1 1 f d S . .
H15W H 0.962(4) 0.165(3) 0.484(2) 0.071(8) Uiso 1 1 b d . . .
H25W H 1.0000 0.0000 0.5000 0.27(4) Uiso 1 2 i d S . .
H35W H 0.762(8) 0.028(6) 0.473(4) 0.21(2) Uiso 1 2 i d . . .
N1 N 0.47436(17) 0.24993(16) 0.11540(9) 0.0321(3) Uani 1 2 i d . . .
N2 N 0.25677(16) 0.07505(14) 0.21139(10) 0.0289(2) Uani 1 2 i d . . .
C1 C 0.3435(2) 0.10857(19) 0.05333(11) 0.0322(3) Uani 1 2 i d . . .
C2 C 0.5849(3) 0.3373(3) 0.07046(15) 0.0492(4) Uani 1 2 i d . . .
C3 C 0.5691(3) 0.2899(3) -0.03897(16) 0.0636(6) Uani 1 2 i d . . .
C4 C 0.4386(3) 0.1496(3) -0.10176(15) 0.0593(6) Uani 1 2 i d . . .
C5 C 0.1745(3) -0.0960(3) -0.11651(15) 0.0557(5) Uani 1 2 i d . . .
C6 C 0.0628(3) -0.1807(3) -0.06928(16) 0.0558(5) Uani 1 2 i d . . .
C7 C -0.0276(3) -0.2110(2) 0.09847(19) 0.0519(5) Uani 1 2 i d . . .
C8 C 0.0035(3) -0.1514(2) 0.20539(18) 0.0497(4) Uani 1 2 i d . . .
C9 C 0.1482(2) -0.0071(2) 0.26003(14) 0.0393(4) Uani 1 2 i d . . .
C10 C 0.2253(2) 0.01537(18) 0.10465(12) 0.0317(3) Uani 1 2 i d . . .
C11 C 0.3192(3) 0.0526(2) -0.05691(12) 0.0438(4) Uani 1 2 i d . . .
C12 C 0.0845(2) -0.1289(2) 0.04380(14) 0.0426(4) Uani 1 2 i d . . .
H2 H 0.677(3) 0.438(3) 0.1176(18) 0.055(6) Uiso 1 2 i d . . .
H3 H 0.654(3) 0.358(3) -0.065(2) 0.072(7) Uiso 1 2 i d . . .
H4 H 0.428(3) 0.115(3) -0.1730(19) 0.062(6) Uiso 1 2 i d . . .
H5 H 0.165(3) -0.130(3) -0.188(2) 0.065(7) Uiso 1 2 i d . . .
H6 H -0.033(3) -0.277(3) -0.1065(19) 0.060(6) Uiso 1 2 i d . . .
H7 H -0.120(3) -0.298(3) 0.0646(18) 0.051(6) Uiso 1 2 i d . . .
H8 H -0.067(3) -0.200(3) 0.2427(19) 0.058(6) Uiso 1 2 i d . . .
H9 H 0.178(2) 0.038(2) 0.3343(16) 0.039(5) Uiso 1 2 i d . . .
O1M O 0.31688(14) 0.40984(13) 0.24695(9) 0.0334(2) Uani 1 2 i d . . .
O2M O 0.49931(16) 0.67141(14) 0.30285(12) 0.0474(3) Uani 1 2 i d . . .
O3M O 0.24206(14) 0.46287(15) 0.46292(9) 0.0386(3) Uani 1 2 i d . . .
O4M O -0.03597(17) 0.32657(19) 0.39534(14) 0.0637(4) Uani 1 2 i d . . .
C1M C 0.3539(2) 0.55759(18) 0.27679(11) 0.0299(3) Uani 1 2 i d . . .
C2M C 0.2106(2) 0.6019(2) 0.27864(15) 0.0409(4) Uani 1 2 i d . . .
C3M C 0.1015(2) 0.5510(2) 0.33420(14) 0.0404(4) Uani 1 2 i d . . .
C4M C 0.1026(2) 0.43854(19) 0.40210(12) 0.0336(3) Uani 1 2 i d . . .
H2M H 0.206(3) 0.676(3) 0.2407(18) 0.057(6) Uiso 1 2 i d . . .
H3M H 0.018(3) 0.587(2) 0.3329(16) 0.047(5) Uiso 1 2 i d . . .

loop_
_atom_site_aniso_label
_atom_site_aniso_U_11
_atom_site_aniso_U_22
_atom_site_aniso_U_33
_atom_site_aniso_U_23
_atom_site_aniso_U_13
_atom_site_aniso_U_12
Ni1 0.02410(12) 0.02701(10) 0.02182(9) 0.00279(6) 0.00356(7) 0.01018(8)
O1W 0.0273(7) 0.0371(6) 0.0396(6) 0.0101(5) 0.0059(5) 0.0164(6)
O2W 0.0365(7) 0.0407(6) 0.0251(5) 0.0037(4) 0.0062(5) 0.0189(6)
O3W 0.0267(6) 0.0345(6) 0.0355(6) 0.0031(5) 0.0047(5) 0.0107(5)
O4W 0.0682(11) 0.0348(7) 0.0739(10) 0.0202(7) 0.0324(9) 0.0214(7)
O5W 0.0717(12) 0.0712(10) 0.0772(11) 0.0390(9) 0.0294(9) 0.0392(9)
N1 0.0345(8) 0.0368(6) 0.0238(5) 0.0051(5) 0.0071(5) 0.0163(6)
N2 0.0268(7) 0.0275(6) 0.0290(6) 0.0054(5) 0.0025(5) 0.0119(5)
C1 0.0343(9) 0.0372(8) 0.0248(6) 0.0012(6) 0.0013(6) 0.0215(7)
C2 0.0529(12) 0.0528(11) 0.0373(9) 0.0125(8) 0.0193(9) 0.0158(10)
C3 0.0760(16) 0.0758(15) 0.0410(10) 0.0204(10) 0.0318(11) 0.0269(13)
C4 0.0778(16) 0.0809(15) 0.0281(8) 0.0106(9) 0.0193(9) 0.0433(13)
C5 0.0608(14) 0.0648(12) 0.0310(8) -0.0127(8) -0.0049(9) 0.0356(12)
C6 0.0478(13) 0.0450(10) 0.0482(10) -0.0203(9) -0.0148(10) 0.0202(10)
C7 0.0331(11) 0.0311(9) 0.0702(13) 0.0041(8) -0.0048(10) 0.0056(9)
C8 0.0368(11) 0.0388(9) 0.0693(13) 0.0228(9) 0.0121(10) 0.0105(9)
C9 0.0374(10) 0.0378(8) 0.0418(9) 0.0150(7) 0.0093(7) 0.0148(8)
C10 0.0298(8) 0.0293(7) 0.0321(7) 0.0000(6) -0.0012(6) 0.0168(7)
C11 0.0524(11) 0.0553(10) 0.0262(7) -0.0005(7) 0.0033(7) 0.0343(9)
C12 0.0358(10) 0.0327(8) 0.0464(9) -0.0039(7) -0.0066(8) 0.0161(8)
O1M 0.0279(6) 0.0314(5) 0.0369(5) 0.0040(4) 0.0022(5) 0.0143(5)
O2M 0.0366(7) 0.0317(6) 0.0711(9) 0.0137(6) 0.0142(6) 0.0128(6)
O3M 0.0264(6) 0.0532(7) 0.0303(5) 0.0029(5) 0.0016(5) 0.0179(5)
O4M 0.0257(7) 0.0725(10) 0.0860(11) 0.0464(9) 0.0053(7) 0.0098(7)
C1M 0.0328(9) 0.0349(7) 0.0272(6) 0.0125(6) 0.0095(6) 0.0179(7)
C2M 0.0437(10) 0.0423(9) 0.0514(9) 0.0222(8) 0.0172(8) 0.0281(8)
C3M 0.0373(10) 0.0433(9) 0.0495(9) 0.0129(7) 0.0140(8) 0.0257(8)
C4M 0.0268(9) 0.0413(8) 0.0310(7) 0.0065(6) 0.0070(6) 0.0150(7)

loop_
_atom_type_symbol
_atom_type_description
_atom_type_scat_dispersion_real
_atom_type_scat_dispersion_imag
_atom_type_scat_source
C C 0.0033 0.0016 'International Tables Vol C Tables 4.2.6.8 and 6.1.1.4'
H H 0.0000 0.0000 'International Tables Vol C Tables 4.2.6.8 and 6.1.1.4'
N N 0.0061 0.0033 'International Tables Vol C Tables 4.2.6.8 and 6.1.1.4'
O O 0.0106 0.0060 'International Tables Vol C Tables 4.2.6.8 and 6.1.1.4'
Ni Ni 0.3393 1.1124 'International Tables Vol C Tables 4.2.6.8 and 6.1.1.4'

loop_
_geom_angle_atom_site_label_1
_geom_angle_atom_site_label_2
_geom_angle_atom_site_label_3
_geom_angle
_geom_angle_site_symmetry_1
_geom_angle_site_symmetry_3
_geom_angle_publ_flag
O1W Ni1 O1M 177.42(4) . . ?
O1W Ni1 O2W 88.78(5) . . ?
O1M Ni1 O2W 88.82(5) . . ?
O1W Ni1 N1 89.87(5) . . ?
O1M Ni1 N1 92.65(5) . . ?
O2W Ni1 N1 171.00(5) . . ?
O1W Ni1 N2 92.33(5) . . ?
O1M Ni1 N2 88.67(5) . . ?
O2W Ni1 N2 90.77(5) . . ?
N1 Ni1 N2 80.38(5) . . ?
O1W Ni1 O3W 87.75(5) . . ?
O1M Ni1 O3W 91.49(5) . . ?
O2W Ni1 O3W 94.84(5) . . ?
N1 Ni1 O3W 94.01(5) . . ?
N2 Ni1 O3W 174.39(5) . . ?
Ni1 O1W H11W 115.9(15) . . ?
Ni1 O1W H21W 118.9(17) . . ?
H11W O1W H21W 111(2) . . ?
Ni1 O2W H12W 114.6(14) . . ?
Ni1 O2W H22W 107.3(19) . . ?
H12W O2W H22W 110(2) . . ?
Ni1 O3W H13W 98.4(16) . . ?
Ni1 O3W H23W 110.9(17) . . ?
H13W O3W H23W 105(2) . . ?
H14W O4W H24W 118(2) . . ?
H14W O4W H35W 102(3) . . ?
H24W O4W H35W 116(2) . . ?
H15W O5W H25W 104(2) . . ?
H15W O5W H35W 101(3) . . ?
H25W O5W H35W 107(2) . . ?
C2 N1 C1 118.35(14) . . ?
C2 N1 Ni1 128.89(12) . . ?
C1 N1 Ni1 112.75(10) . . ?
C9 N2 C10 118.28(14) . . ?
C9 N2 Ni1 129.12(11) . . ?
C10 N2 Ni1 112.53(10) . . ?
N1 C1 C11 122.83(16) . . ?
N1 C1 C10 117.15(12) . . ?
C11 C1 C10 120.02(15) . . ?
N1 C2 C3 122.2(2) . . ?
N1 C2 H2 116.0(13) . . ?
C3 C2 H2 121.8(13) . . ?
C4 C3 C2 119.9(2) . . ?
C4 C3 H3 123.0(16) . . ?
C2 C3 H3 117.0(16) . . ?
C3 C4 C11 119.62(17) . . ?
C3 C4 H4 121.3(15) . . ?
C11 C4 H4 119.1(15) . . ?
C6 C5 C11 121.15(17) . . ?
C6 C5 H5 122.9(15) . . ?
C11 C5 H5 116.0(15) . . ?
C5 C6 C12 121.79(18) . . ?
C5 C6 H6 122.7(14) . . ?
C12 C6 H6 115.5(14) . . ?
C8 C7 C12 120.41(19) . . ?
C8 C7 H7 118.6(15) . . ?
C12 C7 H7 120.9(15) . . ?
C7 C8 C9 119.17(19) . . ?
C7 C8 H8 122.7(15) . . ?
C9 C8 H8 118.1(15) . . ?
N2 C9 C8 122.41(17) . . ?
N2 C9 H9 114.6(12) . . ?
C8 C9 H9 123.0(12) . . ?
N2 C10 C12 123.18(16) . . ?
N2 C10 C1 117.17(13) . . ?
C12 C10 C1 119.65(14) . . ?
C4 C11 C1 117.03(17) . . ?
C4 C11 C5 124.15(17) . . ?
C1 C11 C5 118.81(18) . . ?
C10 C12 C7 116.55(17) . . ?
C10 C12 C6 118.56(19) . . ?
C7 C12 C6 124.87(18) . . ?
C1M O1M Ni1 128.72(10) . . ?
O2M C1M O1M 125.77(14) . . ?
O2M C1M C2M 116.87(14) . . ?
O1M C1M C2M 117.35(14) . . ?
C3M C2M C1M 124.62(15) . . ?
C3M C2M H2M 120.0(14) . . ?
C1M C2M H2M 115.2(14) . . ?
C2M C3M C4M 124.37(15) . . ?
C2M C3M H3M 119.4(12) . . ?
C4M C3M H3M 116.2(12) . . ?
O4M C4M O3M 123.94(15) . . ?
O4M C4M C3M 117.20(15) . . ?
O3M C4M C3M 118.85(15) . . ?

loop_
_geom_bond_atom_site_label_1
_geom_bond_atom_site_label_2
_geom_bond_distance
_geom_bond_site_symmetry_2
_geom_bond_publ_flag
Ni1 O1W 2.0503(11) . ?
Ni1 O1M 2.0604(10) . ?
Ni1 O2W 2.0679(11) . ?
Ni1 N1 2.0732(12) . ?
Ni1 N2 2.0767(13) . ?
Ni1 O3W 2.0830(12) . ?
O1W H11W 0.78(2) . ?
O1W H21W 0.88(3) . ?
O2W H12W 0.85(2) . ?
O2W H22W 0.81(3) . ?
O3W H13W 0.84(2) . ?
O3W H23W 0.85(3) . ?
O4W H14W 0.72(3) . ?
O4W H24W 1.3682(15) . ?
O4W H35W 1.42(6) . ?
O5W H15W 0.77(3) . ?
O5W H25W 1.3827(17) . ?
O5W H35W 1.37(6) . ?
N1 C2 1.319(2) . ?
N1 C1 1.354(2) . ?
N2 C9 1.325(2) . ?
N2 C10 1.3564(19) . ?
C1 C11 1.406(2) . ?
C1 C10 1.441(2) . ?
C2 C3 1.402(3) . ?
C2 H2 0.97(2) . ?
C3 C4 1.350(3) . ?
C3 H3 0.94(3) . ?
C4 C11 1.402(3) . ?
C4 H4 0.92(2) . ?
C5 C6 1.337(3) . ?
C5 C11 1.430(3) . ?
C5 H5 0.93(2) . ?
C6 C12 1.441(3) . ?
C6 H6 0.93(2) . ?
C7 C8 1.359(3) . ?
C7 C12 1.402(3) . ?
C7 H7 0.87(2) . ?
C8 C9 1.397(3) . ?
C8 H8 0.90(2) . ?
C9 H9 0.942(19) . ?
C10 C12 1.398(2) . ?
O1M C1M 1.2545(18) . ?
O2M C1M 1.246(2) . ?
O3M C4M 1.2604(19) . ?
O4M C4M 1.240(2) . ?
C1M C2M 1.496(2) . ?
C2M C3M 1.318(2) . ?
C2M H2M 0.93(2) . ?
C3M C4M 1.493(2) . ?
C3M H3M 0.93(2) . ?

loop_
_geom_hbond_atom_site_label_D
_geom_hbond_atom_site_label_H
_geom_hbond_atom_site_label_A
_geom_hbond_distance_DH
_geom_hbond_distance_HA
_geom_hbond_distance_DA
_geom_hbond_angle_DHA
_geom_hbond_site_symmetry_A
_geom_hbond_publ_flag
O1W H11W O4M 0.78(2) 1.94(2) 2.685(2) 160(2) 1_655 yes
O1W H21W O4W 0.88(3) 1.81(3) 2.6852(19) 170(2) . yes
O2W H12W O3M 0.85(2) 1.92(2) 2.7622(16) 171(2) . yes
O2W H22W O3M 0.81(3) 1.96(3) 2.7299(19) 160(3) 2_666 yes
O3W H13W O2M 0.84(2) 1.81(3) 2.6282(17) 168(2) . yes
O3W H23W O3M 0.85(3) 1.96(3) 2.7576(17) 157(2) 2_666 yes
O4W H14W O2M 0.72(3) 2.06(3) 2.776(2) 175(3) 1_545 yes
O4W H24W O4W 1.3682(15) 1.3682(15) 2.736(3) 180.0 2_656 yes
O5W H15W O4M 0.77(3) 2.06(3) 2.794(2) 160(3) 1_655 yes
O5W H25W O5W 1.3827(17) 1.3827(17) 2.765(3) 180.0 2_756 yes
O5W H35W O4W 1.37(6) 1.42(6) 2.767(3) 167(4) . yes
